data_2213695
loop_
_publ_author_name
'S. Athimoolam'
'S. Natarajan'

_publ_section_title
;
 Pyridoxinium trichloroacetate
;
_journal_coeditor_code BT2360
_journal_issue 6
_journal_name_full 'Acta Crystallographica Section E'
_journal_page_first o2916
_journal_page_last o2917
_journal_paper_doi 10.1107/S1600536807022611
_journal_volume 63
_journal_year 2007
_chemical_formula_iupac 'C8 H12 N O3 +, C2 Cl3 O2 -'
_chemical_formula_moiety 'C8 H12 N O3 +, C2 Cl3 O2 -'
_chemical_formula_sum 'C10 H12 Cl3 N O5'
_chemical_formula_weight 332.56
_chemical_name_common 'Pyridoxinium trichloroacetate'
_chemical_name_systematic 'Pyridoxinium trichloroacetate'
_space_group_IT_number 14
_symmetry_cell_setting monoclinic
_symmetry_space_group_name_Hall '-P 2ybc'
_symmetry_space_group_name_H-M 'P 1 21/c 1'
_atom_sites_solution_hydrogens geom
_atom_sites_solution_primary direct
_atom_sites_solution_secondary difmap
_audit_creation_method SHELXTL/PC
_cell_angle_alpha 90.00
_cell_angle_beta 97.948(17)
_cell_angle_gamma 90.00
_cell_formula_units_Z 4
_cell_length_a 5.8552(5)
_cell_length_b 17.1467(15)
_cell_length_c 14.0988(10)
_cell_measurement_reflns_used 25
_cell_measurement_temperature 293(2)
_cell_measurement_theta_max 13.56
_cell_measurement_theta_min 9.58
_cell_volume 1401.9(2)
_computing_cell_refinement 'CAD-4 EXPRESS'
_computing_data_collection 'CAD-4 EXPRESS (Enraf--Nonius, 1994)'
_computing_data_reduction 'XCAD4 (Harms & Wocadlo, 1995)'
_computing_molecular_graphics
;
ORTEP-3 (Farrugia, 1997), Mercury (Macrae <i>et al.</i>,  2006)
and PLATON (Spek, 2003)
;
_computing_publication_material SHELXTL/PC
_computing_structure_refinement SHELXTL/PC
_computing_structure_solution 'SHELXTL/PC (Bruker, 2000)'
_diffrn_ambient_temperature 293(2)
_diffrn_measured_fraction_theta_full 1.000
_diffrn_measured_fraction_theta_max 1.000
_diffrn_measurement_device_type 'Nonius MACH3'
_diffrn_measurement_method \w-2\q
_diffrn_radiation_monochromator graphite
_diffrn_radiation_source 'fine-focus sealed tube'
_diffrn_radiation_type MoK\a
_diffrn_radiation_wavelength 0.71073
_diffrn_reflns_av_R_equivalents 0.0155
_diffrn_reflns_av_sigmaI/netI 0.0351
_diffrn_reflns_limit_h_max 6
_diffrn_reflns_limit_h_min 0
_diffrn_reflns_limit_k_max 20
_diffrn_reflns_limit_k_min -1
_diffrn_reflns_limit_l_max 16
_diffrn_reflns_limit_l_min -16
_diffrn_reflns_number 2906
_diffrn_reflns_theta_full 25.0
_diffrn_reflns_theta_max 24.97
_diffrn_reflns_theta_min 2.38
_diffrn_standards_decay_% 0
_diffrn_standards_interval_time 60
_diffrn_standards_number 3
_exptl_absorpt_coefficient_mu 0.667
_exptl_absorpt_correction_T_max 0.8987
_exptl_absorpt_correction_T_min 0.8813
_exptl_absorpt_correction_type psi-scan
_exptl_absorpt_process_details '(North <i>et al.</i>,  1968)'
_exptl_crystal_colour colourless
_exptl_crystal_density_diffrn 1.576
_exptl_crystal_density_meas 1.560(10)
_exptl_crystal_density_method 'flotation using a liquid-mixture of xylene and carbon tetrachloride'
_exptl_crystal_description block
_exptl_crystal_F_000 680
_exptl_crystal_size_max 0.21
_exptl_crystal_size_mid 0.19
_exptl_crystal_size_min 0.17
_refine_diff_density_max 0.445
_refine_diff_density_min -0.361
_refine_ls_extinction_method none
_refine_ls_goodness_of_fit_ref 1.012
_refine_ls_hydrogen_treatment constr
_refine_ls_matrix_type full
_refine_ls_number_parameters 186
_refine_ls_number_reflns 2459
_refine_ls_number_restraints 0
_refine_ls_restrained_S_all 1.012
_refine_ls_R_factor_all 0.0899
_refine_ls_R_factor_gt 0.0452
_refine_ls_shift/su_max 0.000
_refine_ls_shift/su_mean 0.000
_refine_ls_structure_factor_coef Fsqd
_refine_ls_weighting_details 'calc w=1/[\s^2^(Fo^2^)+(0.0554P)^2^+1.5035P] where P=(Fo^2^+2Fc^2^)/3'
_refine_ls_weighting_scheme calc
_refine_ls_wR_factor_gt 0.1122
_refine_ls_wR_factor_ref 0.1332
_reflns_number_gt 1531
_reflns_number_total 2459
_reflns_threshold_expression I>2\s(I)
_cod_data_source_file bt2360.cif
_cod_data_source_block I
_cod_original_sg_symbol_H-M 'P 21/c'
_cod_database_code 2213695
_cod_database_fobs_code 2213695

loop_
_symmetry_equiv_pos_as_xyz
'x, y, z'
'-x, y+1/2, -z+1/2'
'-x, -y, -z'
'x, -y-1/2, z-1/2'

loop_
_atom_site_type_symbol
_atom_site_label
_atom_site_fract_x
_atom_site_fract_y
_atom_site_fract_z
_atom_site_U_iso_or_equiv
_atom_site_adp_type
_atom_site_calc_flag
_atom_site_refinement_flags
_atom_site_occupancy
_atom_site_disorder_assembly
_atom_site_disorder_group
N N1 0.0773(5) 0.09533(16) 0.09102(19) 0.0420(7) Uani d . 1 . .
H H1 0.1052 0.1338 0.0553 0.050 Uiso calc R 1 . .
C C2 -0.0916(6) 0.1034(2) 0.1446(2) 0.0400(8) Uani d . 1 . .
C C21 -0.2235(7) 0.1776(2) 0.1420(3) 0.0578(10) Uani d . 1 . .
H H21A -0.1525 0.2157 0.1057 0.087 Uiso calc R 1 . .
H H21B -0.2242 0.1963 0.2062 0.087 Uiso calc R 1 . .
H H21C -0.3792 0.1686 0.1126 0.087 Uiso calc R 1 . .
C C3 -0.1321(6) 0.0409(2) 0.2035(2) 0.0401(8) Uani d . 1 . .
O O3 -0.3063(5) 0.05226(16) 0.2563(2) 0.0581(7) Uani d . 1 . .
H H3 -0.3096 0.0160 0.2940 0.087 Uiso calc R 1 . .
C C4 0.0004(6) -0.02650(19) 0.2062(2) 0.0396(8) Uani d . 1 B .
C C41 -0.0325(7) -0.0941(2) 0.2707(3) 0.0554(10) Uani d . 1 . .
H H41A -0.0410 -0.1419 0.2336 0.067 Uiso calc PR 0.53 A 1
H H41B 0.1005 -0.0979 0.3199 0.067 Uiso calc PR 0.53 A 1
H H42A -0.1220 -0.1348 0.2351 0.067 Uiso d PR 0.47 A 2
H H42B 0.1163 -0.1156 0.2967 0.067 Uiso d PR 0.47 A 2
O O41 -0.2380(18) -0.0869(7) 0.3159(9) 0.074(3) Uani d P 0.57 B 1
H H41 -0.2351 -0.1194 0.3588 0.112 Uiso calc PR 0.57 B 1
O O42 -0.146(3) -0.0673(8) 0.3456(11) 0.072(4) Uani d P 0.43 B 2
H H42 -0.1816 -0.1046 0.3769 0.108 Uiso calc PR 0.43 B 2
C C5 0.1720(6) -0.0312(2) 0.1463(2) 0.0406(8) Uani d . 1 . .
C C51 0.3171(7) -0.1035(2) 0.1441(3) 0.0528(10) Uani d . 1 B .
H H51A 0.3993 -0.1137 0.2074 0.063 Uiso calc R 1 . .
H H51B 0.2192 -0.1480 0.1249 0.063 Uiso calc R 1 . .
O O52 0.4755(6) -0.09238(17) 0.0786(2) 0.0723(9) Uani d . 1 . .
H H52 0.5598 -0.1306 0.0792 0.108 Uiso calc R 1 B .
C C6 0.2066(6) 0.0309(2) 0.0894(2) 0.0422(8) Uani d . 1 B .
H H6 0.3201 0.0285 0.0494 0.051 Uiso calc R 1 . .
O O11 0.2154(5) 0.20163(14) -0.03583(18) 0.0530(7) Uani d . 1 . .
O O12 0.2032(6) 0.29565(17) 0.0689(2) 0.0767(10) Uani d . 1 . .
C C11 0.2437(6) 0.2694(2) -0.0072(3) 0.0436(8) Uani d . 1 . .
C C12 0.3523(6) 0.3270(2) -0.0752(3) 0.0463(9) Uani d . 1 . .
Cl Cl1 0.3153(2) 0.29344(7) -0.19483(8) 0.0776(4) Uani d . 1 . .
Cl Cl2 0.2266(3) 0.41993(7) -0.07418(10) 0.0905(5) Uani d . 1 . .
Cl Cl3 0.6480(2) 0.33330(10) -0.03478(11) 0.0981(5) Uani d . 1 . .

loop_
_atom_site_aniso_label
_atom_site_aniso_U_11
_atom_site_aniso_U_22
_atom_site_aniso_U_33
_atom_site_aniso_U_12
_atom_site_aniso_U_13
_atom_site_aniso_U_23
N1 0.0488(18) 0.0368(16) 0.0421(16) -0.0028(14) 0.0122(14) 0.0037(13)
C2 0.043(2) 0.0382(18) 0.0396(18) -0.0004(16) 0.0068(16) 0.0005(15)
C21 0.059(3) 0.048(2) 0.070(3) 0.008(2) 0.020(2) 0.009(2)
C3 0.040(2) 0.044(2) 0.0379(18) -0.0040(16) 0.0118(15) -0.0043(15)
O3 0.0587(17) 0.0566(17) 0.0657(18) 0.0067(14) 0.0325(14) 0.0079(14)
C4 0.046(2) 0.0372(18) 0.0354(17) -0.0019(16) 0.0056(15) -0.0001(14)
C41 0.064(3) 0.050(2) 0.057(2) 0.003(2) 0.024(2) 0.0113(19)
O41 0.071(6) 0.070(7) 0.090(8) 0.004(4) 0.040(5) 0.036(5)
O42 0.108(12) 0.043(6) 0.079(9) 0.001(6) 0.061(8) 0.020(5)
C5 0.043(2) 0.0397(19) 0.0397(18) -0.0031(16) 0.0063(15) -0.0029(15)
C51 0.056(2) 0.043(2) 0.062(2) 0.0059(18) 0.019(2) 0.0036(18)
O52 0.081(2) 0.0550(18) 0.091(2) 0.0190(15) 0.0490(19) 0.0064(16)
C6 0.044(2) 0.0398(19) 0.046(2) -0.0001(16) 0.0148(16) -0.0023(16)
O11 0.0693(18) 0.0352(14) 0.0612(16) -0.0001(12) 0.0321(14) 0.0019(12)
O12 0.118(3) 0.0550(18) 0.0680(19) -0.0143(17) 0.0530(19) -0.0151(15)
C11 0.045(2) 0.041(2) 0.047(2) 0.0042(17) 0.0139(17) 0.0031(16)
C12 0.045(2) 0.042(2) 0.053(2) 0.0003(17) 0.0116(17) 0.0090(17)
Cl1 0.1067(10) 0.0787(8) 0.0521(6) -0.0178(7) 0.0271(6) 0.0053(6)
Cl2 0.1338(12) 0.0476(6) 0.0919(9) 0.0246(7) 0.0218(8) 0.0187(6)
Cl3 0.0517(7) 0.1302(12) 0.1074(10) -0.0239(7) -0.0065(6) 0.0533(9)

loop_
_atom_type_symbol
_atom_type_description
_atom_type_scat_dispersion_real
_atom_type_scat_dispersion_imag
_atom_type_scat_source
C C 0.0033 0.0016 'International Tables Vol C Tables 4.2.6.8 and 6.1.1.4'
H H 0.0000 0.0000 'International Tables Vol C Tables 4.2.6.8 and 6.1.1.4'
N N 0.0061 0.0033 'International Tables Vol C Tables 4.2.6.8 and 6.1.1.4'
O O 0.0106 0.0060 'International Tables Vol C Tables 4.2.6.8 and 6.1.1.4'
Cl Cl 0.1484 0.1585 'International Tables Vol C Tables 4.2.6.8 and 6.1.1.4'

loop_
_geom_angle_atom_site_label_1
_geom_angle_atom_site_label_2
_geom_angle_atom_site_label_3
_geom_angle
C2 N1 C6 124.1(3)
C2 N1 H1 118.0
C6 N1 H1 118.0
N1 C2 C3 117.3(3)
N1 C2 C21 119.9(3)
C3 C2 C21 122.8(3)
C2 C21 H21A 109.5
C2 C21 H21B 109.5
H21A C21 H21B 109.5
C2 C21 H21C 109.5
H21A C21 H21C 109.5
H21B C21 H21C 109.5
O3 C3 C4 124.3(3)
O3 C3 C2 114.7(3)
C4 C3 C2 121.0(3)
C3 O3 H3 109.5
C3 C4 C5 118.4(3)
C3 C4 C41 122.7(3)
C5 C4 C41 118.9(3)
O42 C41 O41 29.2(6)
O42 C41 C4 108.5(7)
O41 C41 C4 112.7(6)
O42 C41 H41A 133.6
O41 C41 H41A 109.0
C4 C41 H41A 109.0
O42 C41 H41B 84.3
O41 C41 H41B 109.0
C4 C41 H41B 109.0
H41A C41 H41B 107.8
O42 C41 H42A 110.3
O41 C41 H42A 82.3
C4 C41 H42A 110.3
H41A C41 H42A 29.4
H41B C41 H42A 130.2
O42 C41 H42B 109.6
O41 C41 H42B 128.8
C4 C41 H42B 109.8
H41A C41 H42B 81.9
H41B C41 H42B 27.7
H42A C41 H42B 108.4
C41 O41 H41 109.5
C41 O42 H42 109.5
C6 C5 C4 119.1(3)
C6 C5 C51 120.0(3)
C4 C5 C51 120.9(3)
O52 C51 C5 109.0(3)
O52 C51 H51A 109.9
C5 C51 H51A 109.9
O52 C51 H51B 109.9
C5 C51 H51B 109.9
H51A C51 H51B 108.3
C51 O52 H52 109.5
N1 C6 C5 120.2(3)
N1 C6 H6 119.9
C5 C6 H6 119.9
O12 C11 O11 127.1(3)
O12 C11 C12 116.8(3)
O11 C11 C12 116.0(3)
C11 C12 Cl3 107.8(2)
C11 C12 Cl2 111.1(2)
Cl3 C12 Cl2 109.7(2)
C11 C12 Cl1 111.9(3)
Cl3 C12 Cl1 108.4(2)
Cl2 C12 Cl1 107.9(2)

loop_
_geom_bond_atom_site_label_1
_geom_bond_atom_site_label_2
_geom_bond_distance
N1 C2 1.332(4)
N1 C6 1.342(4)
N1 H1 0.8600
C2 C3 1.396(5)
C2 C21 1.486(5)
C21 H21A 0.9600
C21 H21B 0.9600
C21 H21C 0.9600
C3 O3 1.357(4)
C3 C4 1.390(5)
O3 H3 0.8200
C4 C5 1.402(5)
C4 C41 1.502(5)
C41 O42 1.400(15)
C41 O41 1.443(12)
C41 H41A 0.9700
C41 H41B 0.9700
C41 H42A 0.9700
C41 H42B 0.9700
O41 H41 0.8200
O42 H42 0.8200
C5 C6 1.365(5)
C5 C51 1.505(5)
C51 O52 1.410(4)
C51 H51A 0.9700
C51 H51B 0.9700
O52 H52 0.8200
C6 H6 0.9300
O11 C11 1.235(4)
O12 C11 1.217(4)
C11 C12 1.570(5)
C12 Cl3 1.750(4)
C12 Cl2 1.757(4)
C12 Cl1 1.766(4)

loop_
_geom_hbond_atom_site_label_D
_geom_hbond_atom_site_label_H
_geom_hbond_atom_site_label_A
_geom_hbond_site_symmetry_A
_geom_hbond_distance_DH
_geom_hbond_distance_HA
_geom_hbond_distance_DA
_geom_hbond_angle_DHA
N1 H1 O11 . 0.86 1.91 2.752(4) 166.1
O3 H3 O41 . 0.82 1.83 2.544(13) 144.6
O3 H3 O42 . 0.82 1.81 2.518(17) 143.0
O41 H41 O12 2_545 0.82 1.77 2.577(13) 166.2
O42 H42 O12 2_545 0.82 1.88 2.683(14) 164.1
O52 H52 O11 3_655 0.82 1.95 2.729(4) 157.8

loop_
_geom_torsion_atom_site_label_1
_geom_torsion_atom_site_label_2
_geom_torsion_atom_site_label_3
_geom_torsion_atom_site_label_4
_geom_torsion
_geom_torsion_publ_flag
C6 N1 C2 C3 1.1(5) ?
C6 N1 C2 C21 179.4(3) ?
N1 C2 C3 O3 -179.9(3) ?
C21 C2 C3 O3 1.8(5) ?
N1 C2 C3 C4 0.5(5) ?
C21 C2 C3 C4 -177.8(3) ?
O3 C3 C4 C5 178.6(3) ?
C2 C3 C4 C5 -1.9(5) ?
O3 C3 C4 C41 -1.5(6) ?
C2 C3 C4 C41 178.1(3) ?
C3 C4 C41 O42 -21.0(8) y
C5 C4 C41 O42 158.9(7) ?
C3 C4 C41 O41 10.0(7) y
C5 C4 C41 O41 -170.1(5) ?
C3 C4 C5 C6 1.6(5) ?
C41 C4 C5 C6 -178.3(3) ?
C3 C4 C5 C51 -178.4(3) ?
C41 C4 C5 C51 1.7(5) ?
C6 C5 C51 O52 0.3(5) y
C4 C5 C51 O52 -179.6(3) ?
C2 N1 C6 C5 -1.3(5) ?
C4 C5 C6 N1 -0.1(5) ?
C51 C5 C6 N1 179.9(3) ?
O12 C11 C12 Cl3 80.3(4) ?
O11 C11 C12 Cl3 -97.6(3) ?
O12 C11 C12 Cl2 -40.0(4) ?
O11 C11 C12 Cl2 142.2(3) ?
O12 C11 C12 Cl1 -160.6(3) ?
O11 C11 C12 Cl1 21.5(4) ?
